data_4515997
loop_
_publ_author_name
'Kalita, Pankaj'
'Goura, Joydeb'
'Herrera, Juan Manuel'
'Colacio, Enrique'
'Chandrasekhar, Vadapalli'

_publ_section_title
;
 Heterometallic Octanuclear
 Ni<sup>II</sup><sub>4</sub>Ln<sup>III</sup><sub>4</sub> (Ln = Y, Gd, Tb,
 Dy, Ho, Er) Complexes Containing
 Ni<sup>II</sup><sub>2</sub>Ln<sup>III</sup><sub>2</sub>O<sub>4</sub>
 Distorted Cubane Motifs: Synthesis, Structure, and Magnetic Properties.
;
_journal_issue 5
_journal_name_full 'ACS omega'
_journal_page_first 5202
_journal_page_last 5211
_journal_paper_doi 10.1021/acsomega.8b00292
_journal_volume 3
_journal_year 2018
_chemical_formula_moiety 'C64 H98 Er4 N8 Ni4 O34, 2(H O)'
_chemical_formula_sum 'C64 H100 Er4 N8 Ni4 O36'
_chemical_formula_weight 2461.39
_space_group_crystal_system monoclinic
_space_group_IT_number 14
_space_group_name_Hall '-P 2yn'
_space_group_name_H-M_alt 'P 1 21/n 1'
_atom_sites_solution_hydrogens mixed
_atom_sites_solution_primary dual
_audit_creation_date 2017-10-22
_audit_creation_method
;
Olex2 1.2-alpha
(compiled 2017.07.20 svn.r3457 for OlexSys, GUI svn.r5370)
;
_cell_angle_alpha 90
_cell_angle_beta 96.6010(10)
_cell_angle_gamma 90
_cell_formula_units_Z 2
_cell_length_a 12.9222(3)
_cell_length_b 15.4758(3)
_cell_length_c 23.4658(4)
_cell_measurement_reflns_used 9888
_cell_measurement_temperature 100(2)
_cell_measurement_theta_max 26.66
_cell_measurement_theta_min 2.58
_cell_volume 4661.61(16)
_computing_molecular_graphics 'Olex2 (Dolomanov et al., 2009)'
_computing_publication_material 'Olex2 (Dolomanov et al., 2009)'
_computing_structure_refinement 'ShelXL (Sheldrick, 2015)'
_computing_structure_solution 'ShelXT (Sheldrick, 2015)'
_diffrn_ambient_temperature 100(2)
_diffrn_detector 'Bruker APEX2 area detector'
_diffrn_detector_area_resol_mean 7.9
_diffrn_detector_type 'CCD area detector'
_diffrn_measured_fraction_theta_full 0.998
_diffrn_measured_fraction_theta_max 0.997
_diffrn_measurement_device 'three-circle diffractometer'
_diffrn_measurement_device_type 'Bruker APEX-II CCD'
_diffrn_measurement_method '\f and \w scans'
_diffrn_radiation_monochromator graphite
_diffrn_radiation_probe x-ray
_diffrn_radiation_type MoK\a
_diffrn_radiation_wavelength 0.71073
_diffrn_reflns_av_R_equivalents 0.0833
_diffrn_reflns_av_unetI/netI 0.0622
_diffrn_reflns_Laue_measured_fraction_full 0.998
_diffrn_reflns_Laue_measured_fraction_max 0.997
_diffrn_reflns_limit_h_max 18
_diffrn_reflns_limit_h_min -18
_diffrn_reflns_limit_k_max 21
_diffrn_reflns_limit_k_min -22
_diffrn_reflns_limit_l_max 33
_diffrn_reflns_limit_l_min -33
_diffrn_reflns_number 86231
_diffrn_reflns_point_group_measured_fraction_full 0.998
_diffrn_reflns_point_group_measured_fraction_max 0.997
_diffrn_reflns_theta_full 25.242
_diffrn_reflns_theta_max 30.592
_diffrn_reflns_theta_min 1.897
_diffrn_source_type 'Incoatec I\ms'
_diffrn_standards_number 0
_exptl_absorpt_coefficient_mu 4.428
_exptl_absorpt_correction_T_max 0.7461
_exptl_absorpt_correction_T_min 0.5380
_exptl_absorpt_correction_type multi-scan
_exptl_absorpt_process_details
'SADABS-2008/1 (Bruker,2008) was used for absorption correction. wR2(int) was 0.0922 before and 0.0573 after correction. The Ratio of minimum to maximum transmission is 0.7211. The \l/2 correction factor is 0.0015.'
_exptl_crystal_colour green
_exptl_crystal_colour_primary green
_exptl_crystal_density_diffrn 1.754
_exptl_crystal_description block
_exptl_crystal_F_000 2424
_exptl_crystal_size_max 0.15
_exptl_crystal_size_mid 0.13
_exptl_crystal_size_min 0.1
_refine_diff_density_max 1.651
_refine_diff_density_min -1.357
_refine_diff_density_rms 0.166
_refine_ls_extinction_method none
_refine_ls_goodness_of_fit_ref 1.007
_refine_ls_hydrogen_treatment mixed
_refine_ls_matrix_type full
_refine_ls_number_parameters 536
_refine_ls_number_reflns 14305
_refine_ls_number_restraints 5
_refine_ls_restrained_S_all 1.007
_refine_ls_R_factor_all 0.0844
_refine_ls_R_factor_gt 0.0430
_refine_ls_shift/su_max 0.003
_refine_ls_shift/su_mean 0.000
_refine_ls_structure_factor_coef Fsqd
_refine_ls_weighting_details 'w=1/[\s^2^(Fo^2^)+(0.0476P)^2^+9.0936P] where P=(Fo^2^+2Fc^2^)/3'
_refine_ls_weighting_scheme calc
_refine_ls_wR_factor_gt 0.0977
_refine_ls_wR_factor_ref 0.1159
_reflns_Friedel_coverage 0.000
_reflns_number_gt 9392
_reflns_number_total 14305
_reflns_threshold_expression 'I > 2\s(I)'
_cod_data_source_file ao8b00292_si_001.cif
_cod_data_source_block vc_pk_ni4er4
_cod_database_code 4515997
_shelx_shelxl_version_number 2016/4
_shelx_space_group_comment
;
The symmetry employed for this shelxl refinement is uniquely defined
by the following loop, which should always be used as a source of
symmetry information in preference to the above space-group names.
They are only intended as comments.
;
_shelx_estimated_absorpt_t_max 0.666
_shelx_estimated_absorpt_t_min 0.556
_olex2_refinement_description
;
1. Fixed Uiso
 At 1.2 times of:
  All C(H) groups, All C(H,H) groups, All N(H) groups
 At 1.5 times of:
  All C(H,H,H) groups, All O(H) groups
2. Restrained distances
 H2-O2
 0.85 with sigma of 0.002
 H2-Ni1
 2.1 with sigma of 0.004
 O2-H2 \\sim O3-H3 \\sim O1-H1
 with sigma of 0.002
3. Uiso/Uaniso restraints and constraints
Uanis(O3A) = Uanis(O3B)
4.a Riding coordinates:
 O3B(H3B), O1G(H1G)
4.b Ternary CH refined with riding coordinates:
 N00R(H00R), N2B(H2B)
4.c Secondary CH2 refined with riding coordinates:
 C8A(H8AA,H8AB), C8B(H8BA,H8BB), C9A(H9AA,H9AB), C9B(H9BA,H9BB), C10A(H10A,
 H10B), C10B(H10C,H10D), C11A(H11A,H11B), C11B(H11C,H11D)
4.d Aromatic/amide H refined with riding coordinates:
 C3A(H3AA), C3B(H3BA), C4A(H4A), C4B(H4B), C5A(H5A), C5B(H5B), C7A(H7A),
 C7B(H7B)
4.e Idealised Me refined as rotating group:
 C2C(H2CA,H2CB,H2CC), C2D(H2DA,H2DB,H2DC), C2E(H2EA,H2EB,H2EC), C2F(H2FA,H2FB,
 H2FC), C12A(H12A,H12B,H12C), C12B(H12D,H12E,H12F)
4.f Idealised tetrahedral OH refined as rotating group:
 O3A(H3A)
;
_olex2_submission_special_instructions 'No special instructions were received'

loop_
_space_group_symop_operation_xyz
'x, y, z'
'-x+1/2, y+1/2, -z+1/2'
'-x, -y, -z'
'x-1/2, -y-1/2, z-1/2'

loop_
_atom_site_label
_atom_site_type_symbol
_atom_site_fract_x
_atom_site_fract_y
_atom_site_fract_z
_atom_site_U_iso_or_equiv
_atom_site_adp_type
_atom_site_occupancy
_atom_site_site_symmetry_order
_atom_site_calc_flag
_atom_site_refinement_flags_posn
Er1 Er 0.48215(2) 0.31863(2) 0.49627(2) 0.02998(7) Uani 1 1 d .
Er2 Er 0.52687(2) 0.50477(2) 0.61935(2) 0.03117(7) Uani 1 1 d .
Ni1 Ni 0.32850(5) 0.30980(4) 0.36343(3) 0.03426(16) Uani 1 1 d D
Ni2 Ni 0.57874(5) 0.28745(4) 0.36696(3) 0.03274(15) Uani 1 1 d .
O1 O 0.5524(3) 0.4352(2) 0.53960(15) 0.0372(9) Uani 1 1 d D
H1 H 0.600(3) 0.454(5) 0.520(2) 0.08(3) Uiso 1 1 d D
O1A O 0.3813(3) 0.1759(2) 0.49567(16) 0.0405(9) Uani 1 1 d .
O1B O 0.5426(3) 0.4937(2) 0.28312(16) 0.0417(9) Uani 1 1 d .
O1C O 0.6342(3) 0.2404(3) 0.50281(16) 0.0450(10) Uani 1 1 d .
O1D O 0.5124(3) 0.2631(2) 0.58928(15) 0.0424(9) Uani 1 1 d .
O1E O 0.3596(3) 0.4533(3) 0.60381(17) 0.0458(10) Uani 1 1 d .
O1F O 0.2185(3) 0.3907(3) 0.32539(17) 0.0468(10) Uani 1 1 d .
O2 O 0.3735(3) 0.3936(2) 0.42768(14) 0.0313(8) Uani 1 1 d D
H2 H 0.3084(4) 0.400(3) 0.4279(18) 0.06(2) Uiso 1 1 d D
O2A O 0.4587(3) 0.2351(2) 0.40737(15) 0.0326(8) Uani 1 1 d .
O2B O 0.4483(3) 0.3641(2) 0.32318(14) 0.0351(8) Uani 1 1 d .
O2C O 0.6913(3) 0.2170(3) 0.41813(17) 0.0443(10) Uani 1 1 d .
O2D O 0.5389(4) 0.3645(2) 0.65623(16) 0.0457(10) Uani 1 1 d .
O2E O 0.3335(3) 0.3524(3) 0.53739(17) 0.0441(9) Uani 1 1 d .
O2F O 0.3060(3) 0.5154(2) 0.33487(18) 0.0452(10) Uani 1 1 d .
O3 O 0.5742(3) 0.3834(2) 0.42431(14) 0.0312(8) Uani 1 1 d D
H3 H 0.6368(15) 0.396(4) 0.437(2) 0.05(2) Uiso 1 1 d D
O3A O 0.8442(7) 0.4637(6) 0.2760(4) 0.134(2) Uani 1 1 d .
H3A H 0.800970 0.442865 0.250106 0.201 Uiso 1 1 calc GR
O3B O 0.0847(6) 0.1755(5) 0.4822(4) 0.134(2) Uani 1 1 d .
H3B H 0.123612 0.189669 0.510772 0.201 Uiso 1 1 d R
N00R N 0.6952(4) 0.3308(3) 0.3163(2) 0.0424(11) Uani 1 1 d .
H00R H 0.662868 0.375228 0.288934 0.051 Uiso 1 1 calc R
N1A N 0.5664(4) 0.1909(3) 0.30982(19) 0.0398(11) Uani 1 1 d .
N1B N 0.2952(4) 0.2298(3) 0.2965(2) 0.0445(12) Uani 1 1 d .
N2B N 0.2054(4) 0.2414(3) 0.3965(2) 0.0472(12) Uani 1 1 d .
H2B H 0.237192 0.195013 0.422534 0.057 Uiso 1 1 calc R
C1A C 0.4497(4) 0.1486(3) 0.4098(2) 0.0333(11) Uani 1 1 d .
C1B C 0.4305(5) 0.3766(3) 0.2660(2) 0.0370(12) Uani 1 1 d .
C1C C 0.7006(5) 0.2141(4) 0.4720(2) 0.0390(12) Uani 1 1 d .
C1D C 0.5225(5) 0.2880(4) 0.6400(2) 0.0395(13) Uani 1 1 d .
C1E C 0.3048(5) 0.3978(4) 0.5772(2) 0.0411(13) Uani 1 1 d .
C1F C 0.2265(5) 0.4709(4) 0.3199(3) 0.0420(13) Uani 1 1 d .
C2A C 0.4040(5) 0.1149(3) 0.4565(2) 0.0375(12) Uani 1 1 d .
C2B C 0.4789(5) 0.4472(4) 0.2429(2) 0.0418(13) Uani 1 1 d .
C2C C 0.7982(6) 0.1741(5) 0.5019(3) 0.070(2) Uani 1 1 d .
H2CA H 0.854860 0.216508 0.504421 0.105 Uiso 1 1 calc GR
H2CB H 0.817289 0.123662 0.480151 0.105 Uiso 1 1 calc GR
H2CC H 0.785969 0.156116 0.540613 0.105 Uiso 1 1 calc GR
C2D C 0.5132(7) 0.2215(4) 0.6853(3) 0.067(2) Uani 1 1 d .
H2DA H 0.444792 0.193602 0.678512 0.101 Uiso 1 1 calc GR
H2DB H 0.520689 0.249278 0.723054 0.101 Uiso 1 1 calc GR
H2DC H 0.567960 0.178008 0.683938 0.101 Uiso 1 1 calc GR
C2E C 0.1979(6) 0.3810(6) 0.5939(4) 0.074(2) Uani 1 1 d .
H2EA H 0.146309 0.387253 0.560085 0.112 Uiso 1 1 calc GR
H2EB H 0.182793 0.422497 0.623324 0.112 Uiso 1 1 calc GR
H2EC H 0.194804 0.322138 0.609015 0.112 Uiso 1 1 calc GR
C2F C 0.1313(6) 0.5170(5) 0.2916(4) 0.078(3) Uani 1 1 d .
H2FA H 0.082968 0.474706 0.272209 0.117 Uiso 1 1 calc GR
H2FB H 0.152093 0.558442 0.263492 0.117 Uiso 1 1 calc GR
H2FC H 0.097003 0.547726 0.320774 0.117 Uiso 1 1 calc GR
C3A C 0.3849(6) 0.0270(4) 0.4611(3) 0.0520(16) Uani 1 1 d .
H3AA H 0.353409 0.005378 0.492831 0.062 Uiso 1 1 calc R
C3B C 0.4636(6) 0.4682(5) 0.1854(3) 0.063(2) Uani 1 1 d .
H3BA H 0.498328 0.516401 0.171159 0.075 Uiso 1 1 calc R
C4A C 0.4121(6) -0.0293(4) 0.4189(3) 0.0565(18) Uani 1 1 d .
H4A H 0.398180 -0.089304 0.421508 0.068 Uiso 1 1 calc R
C4B C 0.3975(8) 0.4186(6) 0.1490(3) 0.085(3) Uani 1 1 d .
H4B H 0.384852 0.433316 0.109552 0.102 Uiso 1 1 calc R
C5A C 0.4586(5) 0.0018(4) 0.3742(3) 0.0515(17) Uani 1 1 d .
H5A H 0.477613 -0.037181 0.345938 0.062 Uiso 1 1 calc R
C5B C 0.3498(7) 0.3481(6) 0.1693(3) 0.080(3) Uani 1 1 d .
H5B H 0.305671 0.313578 0.143283 0.096 Uiso 1 1 calc R
C6A C 0.4793(4) 0.0902(3) 0.3687(2) 0.0383(13) Uani 1 1 d .
C6B C 0.3645(5) 0.3248(4) 0.2285(2) 0.0517(16) Uani 1 1 d .
C7A C 0.5330(5) 0.1161(4) 0.3194(2) 0.0417(13) Uani 1 1 d .
H7A H 0.543514 0.072425 0.292201 0.050 Uiso 1 1 calc R
C7B C 0.3061(5) 0.2509(4) 0.2459(3) 0.0510(16) Uani 1 1 d .
H7B H 0.273135 0.215332 0.216188 0.061 Uiso 1 1 calc R
C8A C 0.6247(6) 0.2062(4) 0.2606(3) 0.0537(17) Uani 1 1 d .
H8AA H 0.582199 0.240591 0.230980 0.064 Uiso 1 1 calc R
H8AB H 0.642610 0.150584 0.243398 0.064 Uiso 1 1 calc R
C8B C 0.2225(5) 0.1614(4) 0.3076(3) 0.0523(16) Uani 1 1 d .
H8BA H 0.260570 0.112065 0.326947 0.063 Uiso 1 1 calc R
H8BB H 0.184457 0.140728 0.271159 0.063 Uiso 1 1 calc R
C9A C 0.7221(5) 0.2546(4) 0.2823(3) 0.0544(17) Uani 1 1 d .
H9AA H 0.769873 0.216075 0.306545 0.065 Uiso 1 1 calc R
H9AB H 0.758021 0.273989 0.249487 0.065 Uiso 1 1 calc R
C9B C 0.1469(5) 0.1989(4) 0.3458(3) 0.0525(16) Uani 1 1 d .
H9BA H 0.101116 0.241619 0.323949 0.063 Uiso 1 1 calc R
H9BB H 0.102505 0.152277 0.358660 0.063 Uiso 1 1 calc R
C10A C 0.7870(5) 0.3705(5) 0.3498(3) 0.0550(16) Uani 1 1 d .
H10A H 0.815275 0.328509 0.379393 0.066 Uiso 1 1 calc R
H10B H 0.762929 0.421465 0.370035 0.066 Uiso 1 1 calc R
C10B C 0.1382(6) 0.2947(5) 0.4293(3) 0.065(2) Uani 1 1 d .
H10C H 0.181540 0.319495 0.462897 0.078 Uiso 1 1 calc R
H10D H 0.110367 0.343444 0.404833 0.078 Uiso 1 1 calc R
C11A C 0.8752(6) 0.3989(6) 0.3171(4) 0.075(2) Uani 1 1 d .
H11A H 0.932869 0.421354 0.344512 0.090 Uiso 1 1 calc R
H11B H 0.901645 0.348309 0.297381 0.090 Uiso 1 1 calc R
C11B C 0.0501(7) 0.2481(7) 0.4497(4) 0.096(3) Uani 1 1 d .
H11C H 0.012216 0.287303 0.473445 0.115 Uiso 1 1 calc R
H11D H 0.001106 0.229586 0.416387 0.115 Uiso 1 1 calc R
C12A C 0.3295(5) 0.1459(4) 0.5440(3) 0.0503(15) Uani 1 1 d .
H12A H 0.376394 0.107551 0.568123 0.075 Uiso 1 1 calc GR
H12B H 0.266039 0.114295 0.529721 0.075 Uiso 1 1 calc GR
H12C H 0.311204 0.195599 0.566718 0.075 Uiso 1 1 calc GR
C12B C 0.6028(6) 0.5639(4) 0.2613(3) 0.0581(18) Uani 1 1 d .
H12D H 0.555318 0.609623 0.245617 0.087 Uiso 1 1 calc GR
H12E H 0.642046 0.541791 0.231134 0.087 Uiso 1 1 calc GR
H12F H 0.651256 0.587425 0.292708 0.087 Uiso 1 1 calc GR
O1G O 0.2506(4) 0.6702(3) 0.3961(2) 0.0690(14) Uani 1 1 d .
H1G H 0.276240 0.627573 0.379763 0.103 Uiso 1 1 d R

loop_
_atom_site_aniso_label
_atom_site_aniso_U_11
_atom_site_aniso_U_22
_atom_site_aniso_U_33
_atom_site_aniso_U_23
_atom_site_aniso_U_13
_atom_site_aniso_U_12
Er1 0.04055(14) 0.02482(11) 0.02431(11) -0.00208(9) 0.00269(9) -0.00101(9)
Er2 0.04276(14) 0.02499(11) 0.02547(12) -0.00193(9) 0.00269(9) -0.00221(9)
Ni1 0.0405(4) 0.0287(3) 0.0320(4) -0.0023(3) -0.0023(3) -0.0037(3)
Ni2 0.0423(4) 0.0296(3) 0.0262(3) -0.0040(3) 0.0034(3) 0.0005(3)
O1 0.053(2) 0.0310(19) 0.0280(19) -0.0056(15) 0.0085(17) -0.0078(18)
O1A 0.058(3) 0.032(2) 0.033(2) -0.0040(16) 0.0091(18) -0.0084(18)
O1B 0.055(3) 0.038(2) 0.032(2) -0.0010(16) 0.0069(18) -0.0064(18)
O1C 0.047(2) 0.051(2) 0.036(2) 0.0055(19) 0.0051(18) 0.012(2)
O1D 0.067(3) 0.035(2) 0.0242(19) -0.0001(16) 0.0020(18) -0.0063(19)
O1E 0.048(2) 0.046(2) 0.044(2) -0.0072(19) 0.0048(18) -0.0117(19)
O1F 0.055(3) 0.038(2) 0.044(2) 0.0008(18) -0.0109(19) -0.0007(19)
O2 0.035(2) 0.0296(18) 0.0286(18) -0.0027(14) -0.0001(15) -0.0031(15)
O2A 0.044(2) 0.0211(16) 0.0317(19) -0.0027(14) -0.0016(15) -0.0023(15)
O2B 0.047(2) 0.0320(19) 0.0242(18) -0.0006(15) -0.0025(15) -0.0017(16)
O2C 0.052(2) 0.047(2) 0.035(2) 0.0010(18) 0.0055(18) 0.0063(19)
O2D 0.075(3) 0.031(2) 0.033(2) 0.0007(16) 0.0095(19) -0.005(2)
O2E 0.047(2) 0.044(2) 0.043(2) -0.0099(19) 0.0121(18) -0.0045(19)
O2F 0.045(2) 0.036(2) 0.052(3) 0.0010(18) -0.0054(19) -0.0004(18)
O3 0.038(2) 0.0276(18) 0.0266(18) -0.0029(14) -0.0014(15) -0.0030(15)
O3A 0.107(4) 0.150(5) 0.147(5) 0.063(4) 0.022(4) -0.024(4)
O3B 0.107(4) 0.150(5) 0.147(5) 0.063(4) 0.022(4) -0.024(4)
N00R 0.049(3) 0.044(3) 0.035(3) -0.002(2) 0.009(2) 0.003(2)
N1A 0.056(3) 0.036(3) 0.029(2) -0.0086(19) 0.007(2) -0.003(2)
N1B 0.054(3) 0.035(3) 0.042(3) -0.007(2) -0.002(2) -0.008(2)
N2B 0.045(3) 0.050(3) 0.044(3) 0.004(2) -0.004(2) -0.011(2)
C1A 0.038(3) 0.024(2) 0.035(3) 0.001(2) -0.008(2) 0.000(2)
C1B 0.052(3) 0.034(3) 0.025(2) -0.003(2) 0.001(2) 0.004(2)
C1C 0.043(3) 0.039(3) 0.034(3) 0.002(2) 0.003(2) 0.006(2)
C1D 0.050(3) 0.032(3) 0.036(3) 0.004(2) 0.003(3) 0.000(2)
C1E 0.040(3) 0.044(3) 0.039(3) 0.000(3) 0.006(2) -0.006(3)
C1F 0.039(3) 0.042(3) 0.043(3) 0.005(3) -0.002(2) 0.005(3)
C2A 0.050(3) 0.026(3) 0.034(3) -0.001(2) -0.005(2) -0.006(2)
C2B 0.053(4) 0.042(3) 0.029(3) -0.003(2) -0.003(2) -0.002(3)
C2C 0.064(5) 0.100(6) 0.045(4) 0.005(4) 0.001(3) 0.034(4)
C2D 0.129(7) 0.036(3) 0.036(3) 0.007(3) 0.007(4) -0.014(4)
C2E 0.057(5) 0.090(6) 0.082(5) -0.036(5) 0.034(4) -0.022(4)
C2F 0.062(5) 0.057(5) 0.107(7) 0.024(4) -0.022(5) -0.003(4)
C3A 0.071(5) 0.030(3) 0.054(4) 0.005(3) 0.004(3) -0.009(3)
C3B 0.092(6) 0.059(4) 0.036(3) 0.008(3) -0.001(3) -0.012(4)
C4A 0.083(5) 0.030(3) 0.054(4) -0.003(3) 0.000(4) -0.009(3)
C4B 0.125(8) 0.096(6) 0.031(4) 0.006(4) -0.010(4) -0.031(6)
C5A 0.067(5) 0.029(3) 0.057(4) -0.007(3) -0.001(3) 0.001(3)
C5B 0.117(7) 0.086(6) 0.033(4) -0.003(4) -0.017(4) -0.035(5)
C6A 0.048(3) 0.023(2) 0.042(3) -0.012(2) -0.004(2) 0.004(2)
C6B 0.069(4) 0.054(4) 0.028(3) -0.005(3) -0.012(3) -0.003(3)
C7A 0.050(3) 0.038(3) 0.035(3) -0.011(2) -0.001(2) 0.004(3)
C7B 0.065(4) 0.040(3) 0.044(4) -0.014(3) -0.012(3) -0.008(3)
C8A 0.071(5) 0.057(4) 0.036(3) -0.012(3) 0.014(3) -0.007(3)
C8B 0.060(4) 0.041(3) 0.053(4) -0.009(3) -0.005(3) -0.011(3)
C9A 0.064(4) 0.060(4) 0.042(4) -0.004(3) 0.020(3) 0.007(3)
C9B 0.046(4) 0.052(4) 0.058(4) -0.005(3) -0.003(3) -0.018(3)
C10A 0.052(4) 0.061(4) 0.053(4) -0.004(3) 0.009(3) -0.009(3)
C10B 0.049(4) 0.089(6) 0.059(5) -0.008(4) 0.012(3) -0.011(4)
C11A 0.053(5) 0.097(6) 0.076(5) 0.001(5) 0.015(4) -0.011(4)
C11B 0.078(6) 0.127(9) 0.085(7) 0.037(6) 0.020(5) -0.007(6)
C12A 0.064(4) 0.041(3) 0.047(4) 0.000(3) 0.016(3) -0.012(3)
C12B 0.080(5) 0.052(4) 0.045(4) 0.001(3) 0.022(3) -0.014(4)
O1G 0.068(3) 0.063(3) 0.074(3) -0.002(3) 0.000(3) 0.019(3)

loop_
_atom_type_symbol
_atom_type_description
_atom_type_scat_dispersion_real
_atom_type_scat_dispersion_imag
_atom_type_scat_source
C C 0.0033 0.0016 'International Tables Vol C Tables 4.2.6.8 and 6.1.1.4'
H H 0.0000 0.0000 'International Tables Vol C Tables 4.2.6.8 and 6.1.1.4'
Er Er -0.2586 4.9576 'International Tables Vol C Tables 4.2.6.8 and 6.1.1.4'
N N 0.0061 0.0033 'International Tables Vol C Tables 4.2.6.8 and 6.1.1.4'
Ni Ni 0.3393 1.1124 'International Tables Vol C Tables 4.2.6.8 and 6.1.1.4'
O O 0.0106 0.0060 'International Tables Vol C Tables 4.2.6.8 and 6.1.1.4'

loop_
_geom_angle_atom_site_label_1
_geom_angle_atom_site_label_2
_geom_angle_atom_site_label_3
_geom_angle
_geom_angle_site_symmetry_1
_geom_angle_site_symmetry_3
Ni2 Er1 Er2 57.487(12) . 3_666
O1 Er1 Er2 73.87(10) . 3_666
O1 Er1 Ni2 110.34(10) . .
O1 Er1 O1A 152.38(13) . .
O1 Er1 O1C 95.52(15) . .
O1 Er1 O1D 81.65(13) . .
O1 Er1 O2 95.43(13) . .
O1 Er1 O2A 145.82(13) . .
O1 Er1 O2E 86.60(14) . .
O1 Er1 O3 76.80(13) . .
O1A Er1 Er2 129.39(9) . 3_666
O1A Er1 Ni2 96.32(8) . .
O1C Er1 Er2 112.22(10) . 3_666
O1C Er1 Ni2 65.89(10) . .
O1C Er1 O1A 88.68(14) . .
O1C Er1 O1D 72.19(14) . .
O1C Er1 O2 138.93(13) . .
O1C Er1 O2A 78.42(13) . .
O1C Er1 O2E 146.94(14) . .
O1C Er1 O3 77.14(13) . .
O1D Er1 Er2 155.38(9) . 3_666
O1D Er1 Ni2 137.12(10) . .
O1D Er1 O1A 73.67(13) . .
O1D Er1 O2A 126.45(12) . .
O1D Er1 O3 140.31(13) . .
O2 Er1 Er2 35.73(9) . 3_666
O2 Er1 Ni2 73.18(9) . .
O2 Er1 O1A 99.21(12) . .
O2 Er1 O1D 148.70(14) . .
O2 Er1 O2A 70.53(12) . .
O2 Er1 O3 67.14(13) . .
O2A Er1 Er2 77.46(8) . 3_666
O2A Er1 Ni2 36.46(9) . .
O2A Er1 O1A 61.74(12) . .
O2E Er1 Er2 100.09(10) . 3_666
O2E Er1 Ni2 143.49(10) . .
O2E Er1 O1A 75.52(13) . .
O2E Er1 O1D 75.53(15) . .
O2E Er1 O2 73.19(14) . .
O2E Er1 O2A 116.73(13) . .
O2E Er1 O3 134.86(13) . .
O3 Er1 Er2 35.07(9) . 3_666
O3 Er1 Ni2 34.70(8) . .
O3 Er1 O1A 130.57(12) . .
O3 Er1 O2A 69.05(11) . .
Ni1 Er2 Er1 57.250(12) 3_666 3_666
O1 Er2 Er1 75.20(10) . 3_666
O1 Er2 Ni1 111.98(10) . 3_666
O1 Er2 O1B 149.72(13) . 3_666
O1 Er2 O1E 85.78(15) . .
O1 Er2 O2 77.79(13) . 3_666
O1 Er2 O2B 148.05(13) . 3_666
O1 Er2 O2D 81.47(13) . .
O1 Er2 O2F 95.99(15) . 3_666
O1 Er2 O3 96.87(13) . 3_666
O1B Er2 Er1 129.86(8) 3_666 3_666
O1B Er2 Ni1 97.46(8) 3_666 3_666
O1E Er2 Er1 100.56(11) . 3_666
O1E Er2 Ni1 143.32(11) . 3_666
O1E Er2 O1B 73.96(14) . 3_666
O1E Er2 O2 134.85(13) . 3_666
O1E Er2 O2B 116.04(14) . 3_666
O1E Er2 O2D 75.97(15) . .
O1E Er2 O2F 146.82(15) . 3_666
O1E Er2 O3 73.62(14) . 3_666
O2 Er2 Er1 34.67(9) 3_666 3_666
O2 Er2 Ni1 35.35(8) 3_666 3_666
O2 Er2 O1B 132.34(11) 3_666 3_666
O2 Er2 O2B 70.29(12) 3_666 3_666
O2B Er2 Er1 77.87(8) 3_666 3_666
O2B Er2 Ni1 36.99(9) 3_666 3_666
O2B Er2 O1B 62.20(12) 3_666 3_666
O2D Er2 Er1 156.62(9) . 3_666
O2D Er2 Ni1 136.31(11) . 3_666
O2D Er2 O1B 72.05(13) . 3_666
O2D Er2 O2 140.25(14) . 3_666
O2D Er2 O2B 124.74(12) . 3_666
O2F Er2 Er1 111.96(10) 3_666 3_666
O2F Er2 Ni1 65.91(10) 3_666 3_666
O2F Er2 O1B 89.46(15) 3_666 3_666
O2F Er2 O2 77.29(13) 3_666 3_666
O2F Er2 O2B 78.45(13) 3_666 3_666
O2F Er2 O2D 71.58(14) 3_666 .
O2F Er2 O3 138.40(13) 3_666 3_666
O3 Er2 Er1 36.15(9) 3_666 3_666
O3 Er2 Ni1 72.58(9) 3_666 3_666
O3 Er2 O1B 98.63(13) 3_666 3_666
O3 Er2 O2 67.15(13) 3_666 3_666
O3 Er2 O2B 69.93(11) 3_666 3_666
O3 Er2 O2D 149.58(14) 3_666 .
O1F Ni1 Er2 83.09(12) . 3_666
O1F Ni1 O2A 173.48(15) . .
O1F Ni1 O2B 94.10(16) . .
O1F Ni1 N2B 87.25(19) . .
O2 Ni1 Er2 42.97(10) . 3_666
O2 Ni1 O1F 93.43(15) . .
O2 Ni1 O2A 81.27(14) . .
O2 Ni1 O2B 85.08(14) . .
O2 Ni1 N2B 102.13(18) . .
O2A Ni1 Er2 90.43(9) . 3_666
O2B Ni1 Er2 44.82(10) . 3_666
O2B Ni1 O2A 81.71(14) . .
O2B Ni1 N2B 172.59(17) . .
N1B Ni1 Er2 132.42(15) . 3_666
N1B Ni1 O1F 87.69(18) . .
N1B Ni1 O2 174.89(19) . .
N1B Ni1 O2A 97.26(17) . .
N1B Ni1 O2B 89.87(18) . .
N1B Ni1 N2B 82.9(2) . .
N2B Ni1 Er2 142.58(15) . 3_666
N2B Ni1 O2A 97.55(17) . .
O2A Ni2 Er1 44.45(9) . .
O2A Ni2 O2B 81.50(14) . .
O2A Ni2 O2C 92.37(15) . .
O2A Ni2 N00R 172.61(16) . .
O2B Ni2 Er1 90.01(9) . .
O2C Ni2 Er1 82.27(11) . .
O2C Ni2 O2B 172.24(15) . .
O2C Ni2 N00R 89.69(18) . .
O3 Ni2 Er1 42.71(10) . .
O3 Ni2 O2A 84.36(14) . .
O3 Ni2 O2B 80.54(14) . .
O3 Ni2 O2C 94.18(15) . .
O3 Ni2 N00R 102.58(17) . .
N00R Ni2 Er1 142.93(13) . .
N00R Ni2 O2B 96.99(17) . .
N1A Ni2 Er1 133.28(14) . .
N1A Ni2 O2A 90.48(17) . .
N1A Ni2 O2B 95.23(17) . .
N1A Ni2 O2C 89.55(18) . .
N1A Ni2 O3 173.74(19) . .
N1A Ni2 N00R 82.43(19) . .
Er1 O1 Er2 133.65(19) . .
Er1 O1 H1 108(5) . .
Er2 O1 H1 118(5) . .
C2A O1A Er1 116.6(3) . .
C2A O1A C12A 117.0(4) . .
C12A O1A Er1 123.3(3) . .
C2B O1B Er2 112.0(3) . 3_666
C2B O1B C12B 116.6(5) . .
C12B O1B Er2 124.2(3) . 3_666
C1C O1C Er1 140.4(4) . .
C1D O1D Er1 140.2(4) . .
C1E O1E Er2 142.9(4) . .
C1F O1F Ni1 126.6(4) . .
Er1 O2 Er2 109.60(14) . 3_666
Er1 O2 H2 125(4) . .
Er2 O2 H2 121(4) 3_666 .
Ni1 O2 Er1 107.22(15) . .
Ni1 O2 Er2 101.68(14) . 3_666
Ni1 O2 H2 83.3(4) . .
Ni1 O2A Er1 97.76(13) . .
Ni2 O2A Er1 99.08(13) . .
Ni2 O2A Ni1 98.76(14) . .
C1A O2A Er1 119.6(3) . .
C1A O2A Ni1 118.5(3) . .
C1A O2A Ni2 118.7(3) . .
Ni1 O2B Er2 98.19(14) . 3_666
Ni1 O2B Ni2 98.02(14) . .
Ni2 O2B Er2 98.31(13) . 3_666
C1B O2B Er2 115.3(3) . 3_666
C1B O2B Ni1 117.3(3) . .
C1B O2B Ni2 124.9(3) . .
C1C O2C Ni2 125.2(4) . .
C1D O2D Er2 139.8(4) . .
C1E O2E Er1 140.2(4) . .
C1F O2F Er2 138.2(4) . 3_666
Er1 O3 H3 113(4) . .
Er2 O3 Er1 108.78(15) 3_666 .
Er2 O3 H3 116(4) 3_666 .
Ni2 O3 Er1 102.58(14) . .
Ni2 O3 Er2 108.18(14) . 3_666
Ni2 O3 H3 107(4) . .
C11A O3A H3A 109.5 . .
C11B O3B H3B 111.0 . .
Ni2 N00R H00R 107.8 . .
C9A N00R Ni2 105.9(4) . .
C9A N00R H00R 107.8 . .
C10A N00R Ni2 114.2(4) . .
C10A N00R H00R 107.8 . .
C10A N00R C9A 113.0(5) . .
C7A N1A Ni2 124.5(4) . .
C7A N1A C8A 120.3(5) . .
C8A N1A Ni2 113.4(4) . .
C7B N1B Ni1 122.8(4) . .
C7B N1B C8B 120.3(5) . .
C8B N1B Ni1 113.0(4) . .
Ni1 N2B H2B 107.9 . .
C9B N2B Ni1 105.1(4) . .
C9B N2B H2B 107.9 . .
C10B N2B Ni1 114.9(4) . .
C10B N2B H2B 107.9 . .
C10B N2B C9B 112.9(5) . .
O2A C1A C2A 116.6(5) . .
O2A C1A C6A 125.4(5) . .
C2A C1A C6A 117.9(5) . .
O2B C1B C2B 117.7(5) . .
O2B C1B C6B 124.3(5) . .
C2B C1B C6B 117.9(5) . .
O1C C1C O2C 125.3(5) . .
O1C C1C C2C 117.3(5) . .
O2C C1C C2C 117.4(5) . .
O1D C1D O2D 125.2(5) . .
O1D C1D C2D 117.4(5) . .
O2D C1D C2D 117.4(5) . .
O1E C1E O2E 124.2(5) . .
O1E C1E C2E 118.8(6) . .
O2E C1E C2E 117.0(5) . .
O1F C1F C2F 116.1(6) . .
O2F C1F O1F 126.2(5) . .
O2F C1F C2F 117.7(6) . .
O1A C2A C1A 114.2(4) . .
O1A C2A C3A 124.6(5) . .
C3A C2A C1A 121.3(5) . .
O1B C2B C1B 113.5(5) . .
C3B C2B O1B 123.6(6) . .
C3B C2B C1B 122.9(5) . .
C1C C2C H2CA 109.5 . .
C1C C2C H2CB 109.5 . .
C1C C2C H2CC 109.5 . .
H2CA C2C H2CB 109.5 . .
H2CA C2C H2CC 109.5 . .
H2CB C2C H2CC 109.5 . .
C1D C2D H2DA 109.5 . .
C1D C2D H2DB 109.5 . .
C1D C2D H2DC 109.5 . .
H2DA C2D H2DB 109.5 . .
H2DA C2D H2DC 109.5 . .
H2DB C2D H2DC 109.5 . .
C1E C2E H2EA 109.5 . .
C1E C2E H2EB 109.5 . .
C1E C2E H2EC 109.5 . .
H2EA C2E H2EB 109.5 . .
H2EA C2E H2EC 109.5 . .
H2EB C2E H2EC 109.5 . .
C1F C2F H2FA 109.5 . .
C1F C2F H2FB 109.5 . .
C1F C2F H2FC 109.5 . .
H2FA C2F H2FB 109.5 . .
H2FA C2F H2FC 109.5 . .
H2FB C2F H2FC 109.5 . .
C2A C3A H3AA 120.2 . .
C2A C3A C4A 119.7(6) . .
C4A C3A H3AA 120.2 . .
C2B C3B H3BA 120.5 . .
C4B C3B C2B 119.0(7) . .
C4B C3B H3BA 120.5 . .
C3A C4A H4A 120.1 . .
C5A C4A C3A 119.9(6) . .
C5A C4A H4A 120.1 . .
C3B C4B H4B 119.8 . .
C5B C4B C3B 120.4(7) . .
C5B C4B H4B 119.8 . .
C4A C5A H5A 119.2 . .
C4A C5A C6A 121.6(6) . .
C6A C5A H5A 119.2 . .
C4B C5B H5B 119.1 . .
C4B C5B C6B 121.7(7) . .
C6B C5B H5B 119.1 . .
C1A C6A C7A 123.6(5) . .
C5A C6A C1A 119.6(6) . .
C5A C6A C7A 116.7(5) . .
C1B C6B C5B 118.0(6) . .
C1B C6B C7B 124.7(5) . .
C5B C6B C7B 117.2(6) . .
N1A C7A C6A 126.2(5) . .
N1A C7A H7A 116.9 . .
C6A C7A H7A 116.9 . .
N1B C7B C6B 126.1(5) . .
N1B C7B H7B 116.9 . .
C6B C7B H7B 116.9 . .
N1A C8A H8AA 110.2 . .
N1A C8A H8AB 110.2 . .
N1A C8A C9A 107.4(5) . .
H8AA C8A H8AB 108.5 . .
C9A C8A H8AA 110.2 . .
C9A C8A H8AB 110.2 . .
N1B C8B H8BA 110.2 . .
N1B C8B H8BB 110.2 . .
N1B C8B C9B 107.5(5) . .
H8BA C8B H8BB 108.5 . .
C9B C8B H8BA 110.2 . .
C9B C8B H8BB 110.2 . .
N00R C9A C8A 109.8(5) . .
N00R C9A H9AA 109.7 . .
N00R C9A H9AB 109.7 . .
C8A C9A H9AA 109.7 . .
C8A C9A H9AB 109.7 . .
H9AA C9A H9AB 108.2 . .
N2B C9B C8B 109.8(5) . .
N2B C9B H9BA 109.7 . .
N2B C9B H9BB 109.7 . .
C8B C9B H9BA 109.7 . .
C8B C9B H9BB 109.7 . .
H9BA C9B H9BB 108.2 . .
N00R C10A H10A 108.0 . .
N00R C10A H10B 108.0 . .
N00R C10A C11A 117.3(6) . .
H10A C10A H10B 107.2 . .
C11A C10A H10A 108.0 . .
C11A C10A H10B 108.0 . .
N2B C10B H10C 108.6 . .
N2B C10B H10D 108.6 . .
H10C C10B H10D 107.6 . .
C11B C10B N2B 114.7(7) . .
C11B C10B H10C 108.6 . .
C11B C10B H10D 108.6 . .
O3A C11A C10A 112.4(7) . .
O3A C11A H11A 109.1 . .
O3A C11A H11B 109.1 . .
C10A C11A H11A 109.1 . .
C10A C11A H11B 109.1 . .
H11A C11A H11B 107.9 . .
O3B C11B C10B 111.0(8) . .
O3B C11B H11C 109.4 . .
O3B C11B H11D 109.4 . .
C10B C11B H11C 109.4 . .
C10B C11B H11D 109.4 . .
H11C C11B H11D 108.0 . .
O1A C12A H12A 109.5 . .
O1A C12A H12B 109.5 . .
O1A C12A H12C 109.5 . .
H12A C12A H12B 109.5 . .
H12A C12A H12C 109.5 . .
H12B C12A H12C 109.5 . .
O1B C12B H12D 109.5 . .
O1B C12B H12E 109.5 . .
O1B C12B H12F 109.5 . .
H12D C12B H12E 109.5 . .
H12D C12B H12F 109.5 . .
H12E C12B H12F 109.5 . .

loop_
_geom_bond_atom_site_label_1
_geom_bond_atom_site_label_2
_geom_bond_distance
_geom_bond_site_symmetry_2
Er1 Er2 3.8433(3) 3_666
Er1 Ni2 3.4450(7) .
Er1 O1 2.214(4) .
Er1 O1A 2.564(4) .
Er1 O1C 2.298(4) .
Er1 O1D 2.336(4) .
Er1 O2 2.321(3) .
Er1 O2A 2.443(3) .
Er1 O2E 2.306(4) .
Er1 O3 2.394(4) .
Er2 Er1 3.8433(3) 3_666
Er2 Ni1 3.4231(7) 3_666
Er2 O1 2.216(4) .
Er2 O1B 2.553(4) 3_666
Er2 O1E 2.293(4) .
Er2 O2 2.382(4) 3_666
Er2 O2B 2.437(3) 3_666
Er2 O2D 2.335(4) .
Er2 O2F 2.320(4) 3_666
Er2 O3 2.333(3) 3_666
Ni1 Er2 3.4231(7) 3_666
Ni1 O1F 2.023(4) .
Ni1 O2 2.023(3) .
Ni1 O2A 2.199(4) .
Ni1 O2B 2.081(4) .
Ni1 N1B 2.008(5) .
Ni1 N2B 2.131(5) .
Ni2 O2A 2.073(4) .
Ni2 O2B 2.215(4) .
Ni2 O2C 2.085(4) .
Ni2 O3 2.010(3) .
Ni2 N00R 2.130(5) .
Ni2 N1A 2.001(4) .
O1 H1 0.849(3) .
O1A C2A 1.373(6) .
O1A C12A 1.458(7) .
O1B Er2 2.553(4) 3_666
O1B C2B 1.381(6) .
O1B C12B 1.462(7) .
O1C C1C 1.251(7) .
O1D C1D 1.244(6) .
O1E C1E 1.235(7) .
O1F C1F 1.254(7) .
O2 Er2 2.382(4) 3_666
O2 H2 0.850(2) .
O2A C1A 1.345(6) .
O2B Er2 2.438(3) 3_666
O2B C1B 1.349(6) .
O2C C1C 1.258(6) .
O2D C1D 1.255(6) .
O2E C1E 1.260(7) .
O2F Er2 2.320(4) 3_666
O2F C1F 1.253(7) .
O3 Er2 2.333(3) 3_666
O3 H3 0.849(3) .
O3A H3A 0.8400 .
O3A C11A 1.417(10) .
O3B H3B 0.8204 .
O3B C11B 1.402(11) .
N00R H00R 1.0000 .
N00R C9A 1.487(8) .
N00R C10A 1.478(8) .
N1A C7A 1.266(7) .
N1A C8A 1.469(7) .
N1B C7B 1.255(8) .
N1B C8B 1.458(8) .
N2B H2B 1.0000 .
N2B C9B 1.487(7) .
N2B C10B 1.477(9) .
C1A C2A 1.404(8) .
C1A C6A 1.405(7) .
C1B C2B 1.400(8) .
C1B C6B 1.404(8) .
C1C C2C 1.504(8) .
C1D C2D 1.493(8) .
C1E C2E 1.501(9) .
C1F C2F 1.508(9) .
C2A C3A 1.389(8) .
C2B C3B 1.380(8) .
C2C H2CA 0.9800 .
C2C H2CB 0.9800 .
C2C H2CC 0.9800 .
C2D H2DA 0.9800 .
C2D H2DB 0.9800 .
C2D H2DC 0.9800 .
C2E H2EA 0.9800 .
C2E H2EB 0.9800 .
C2E H2EC 0.9800 .
C2F H2FA 0.9800 .
C2F H2FB 0.9800 .
C2F H2FC 0.9800 .
C3A H3AA 0.9500 .
C3A C4A 1.393(9) .
C3B H3BA 0.9500 .
C3B C4B 1.371(10) .
C4A H4A 0.9500 .
C4A C5A 1.355(10) .
C4B H4B 0.9500 .
C4B C5B 1.366(11) .
C5A H5A 0.9500 .
C5A C6A 1.402(7) .
C5B H5B 0.9500 .
C5B C6B 1.426(9) .
C6A C7A 1.471(8) .
C6B C7B 1.454(9) .
C7A H7A 0.9500 .
C7B H7B 0.9500 .
C8A H8AA 0.9900 .
C8A H8AB 0.9900 .
C8A C9A 1.502(9) .
C8B H8BA 0.9900 .
C8B H8BB 0.9900 .
C8B C9B 1.514(9) .
C9A H9AA 0.9900 .
C9A H9AB 0.9900 .
C9B H9BA 0.9900 .
C9B H9BB 0.9900 .
C10A H10A 0.9900 .
C10A H10B 0.9900 .
C10A C11A 1.510(9) .
C10B H10C 0.9900 .
C10B H10D 0.9900 .
C10B C11B 1.474(11) .
C11A H11A 0.9900 .
C11A H11B 0.9900 .
C11B H11C 0.9900 .
C11B H11D 0.9900 .
C12A H12A 0.9800 .
C12A H12B 0.9800 .
C12A H12C 0.9800 .
C12B H12D 0.9800 .
C12B H12E 0.9800 .
C12B H12F 0.9800 .
O1G H1G 0.8500 .

loop_
_geom_torsion_atom_site_label_1
_geom_torsion_atom_site_label_2
_geom_torsion_atom_site_label_3
_geom_torsion_atom_site_label_4
_geom_torsion
_geom_torsion_site_symmetry_1
Er1 O1A C2A C1A -21.6(6) .
Er1 O1A C2A C3A 158.3(5) .
Er1 O1C C1C O2C -10.5(10) .
Er1 O1C C1C C2C 170.9(5) .
Er1 O1D C1D O2D -15.5(11) .
Er1 O1D C1D C2D 163.9(5) .
Er1 O2A C1A C2A 30.6(6) .
Er1 O2A C1A C6A -151.5(4) .
Er1 O2E C1E O1E 11.3(10) .
Er1 O2E C1E C2E -167.0(5) .
Er2 O1B C2B C1B -33.5(6) 3_666
Er2 O1B C2B C3B 146.2(6) 3_666
Er2 O1E C1E O2E -11.9(11) .
Er2 O1E C1E C2E 166.4(5) .
Er2 O2B C1B C2B 33.1(6) 3_666
Er2 O2B C1B C6B -145.2(5) 3_666
Er2 O2D C1D O1D 17.4(11) .
Er2 O2D C1D C2D -162.0(5) .
Er2 O2F C1F O1F -3.3(11) 3_666
Er2 O2F C1F C2F 178.0(5) 3_666
Ni1 O1F C1F O2F 3.4(10) .
Ni1 O1F C1F C2F -177.9(5) .
Ni1 O2A C1A C2A -88.5(5) .
Ni1 O2A C1A C6A 89.5(6) .
Ni1 O2B C1B C2B 148.0(4) .
Ni1 O2B C1B C6B -30.3(7) .
Ni1 N1B C7B C6B 14.9(10) .
Ni1 N1B C8B C9B 34.7(6) .
Ni1 N2B C9B C8B 42.2(6) .
Ni1 N2B C10B C11B 177.2(6) .
Ni2 O2A C1A C2A 151.8(4) .
Ni2 O2A C1A C6A -30.3(6) .
Ni2 O2B C1B C2B -88.6(5) .
Ni2 O2B C1B C6B 93.2(6) .
Ni2 O2C C1C O1C 12.9(9) .
Ni2 O2C C1C C2C -168.5(5) .
Ni2 N00R C9A C8A 41.4(6) .
Ni2 N00R C10A C11A 177.2(5) .
Ni2 N1A C7A C6A 12.3(9) .
Ni2 N1A C8A C9A 35.0(6) .
O1A C2A C3A C4A -179.4(6) .
O1B C2B C3B C4B -179.1(7) .
O2A C1A C2A O1A -4.3(7) .
O2A C1A C2A C3A 175.8(5) .
O2A C1A C6A C5A -175.3(5) .
O2A C1A C6A C7A 5.4(8) .
O2B C1B C2B O1B 2.0(8) .
O2B C1B C2B C3B -177.6(6) .
O2B C1B C6B C5B 177.4(7) .
O2B C1B C6B C7B 0.2(10) .
N00R C10A C11A O3A 61.8(10) .
N1A C8A C9A N00R -50.7(7) .
N1B C8B C9B N2B -51.5(7) .
N2B C10B C11B O3B 55.2(11) .
C1A C2A C3A C4A 0.5(9) .
C1A C6A C7A N1A 5.9(9) .
C1B C2B C3B C4B 0.6(12) .
C1B C6B C7B N1B 10.0(12) .
C2A C1A C6A C5A 2.6(8) .
C2A C1A C6A C7A -176.6(5) .
C2A C3A C4A C5A 1.1(10) .
C2B C1B C6B C5B -0.8(10) .
C2B C1B C6B C7B -178.0(6) .
C2B C3B C4B C5B -1.7(14) .
C3A C4A C5A C6A -0.7(11) .
C3B C4B C5B C6B 1.6(16) .
C4A C5A C6A C1A -1.2(10) .
C4A C5A C6A C7A 178.1(6) .
C4B C5B C6B C1B -0.3(13) .
C4B C5B C6B C7B 177.1(9) .
C5A C6A C7A N1A -173.4(6) .
C5B C6B C7B N1B -167.3(7) .
C6A C1A C2A O1A 177.6(5) .
C6A C1A C2A C3A -2.3(8) .
C6B C1B C2B O1B -179.6(5) .
C6B C1B C2B C3B 0.7(10) .
C7A N1A C8A C9A -130.5(6) .
C7B N1B C8B C9B -123.8(6) .
C8A N1A C7A C6A 176.0(6) .
C8B N1B C7B C6B 171.2(6) .
C9A N00R C10A C11A 56.0(8) .
C9B N2B C10B C11B 56.7(9) .
C10A N00R C9A C8A 167.2(5) .
C10B N2B C9B C8B 168.1(6) .
C12A O1A C2A C1A 177.4(5) .
C12A O1A C2A C3A -2.7(8) .
C12B O1B C2B C1B 174.9(5) .
C12B O1B C2B C3B -5.5(9) .
